data_4135387
loop_
_publ_author_name
'Luan, Zi-Hong'
'Qu, Jian-Ping'
'Kang, Yan-Biao'

_publ_section_title
;
 Discovery of Oxygen \a-Nucleophilic Addition to \a,\b-Unsaturated Amides
 Catalyzed by Redox-Neutral Organic Photoreductant.
;
_journal_issue 50
_journal_name_full 'Journal of the American Chemical Society'
_journal_page_first 20942
_journal_page_last 20947
_journal_paper_doi 10.1021/jacs.0c10707
_journal_volume 142
_journal_year 2020
_chemical_formula_moiety 'C33 H23 N'
_chemical_formula_sum 'C33 H23 N'
_chemical_formula_weight 433.52
_space_group_crystal_system monoclinic
_space_group_IT_number 14
_space_group_name_Hall '-P 2yn'
_space_group_name_H-M_alt 'P 1 21/n 1'
_atom_sites_solution_hydrogens geom
_atom_sites_solution_primary dual
_audit_creation_date 2020-10-23
_audit_creation_method
;
Olex2 1.2
(compiled 2018.05.29 svn.r3508 for OlexSys, GUI svn.r5506)
;
_cell_angle_alpha 90
_cell_angle_beta 92.838(5)
_cell_angle_gamma 90
_cell_formula_units_Z 4
_cell_length_a 13.6755(7)
_cell_length_b 5.2979(3)
_cell_length_c 31.0800(14)
_cell_measurement_reflns_used 1414
_cell_measurement_temperature 291(2)
_cell_measurement_theta_max 67.9400
_cell_measurement_theta_min 5.2240
_cell_volume 2249.0(2)
_computing_molecular_graphics 'Olex2 (Dolomanov et al., 2009)'
_computing_publication_material 'Olex2 (Dolomanov et al., 2009)'
_computing_structure_refinement 'ShelXL (Sheldrick, 2015)'
_computing_structure_solution 'ShelXD (Sheldrick, 2008)'
_diffrn_ambient_temperature 291(2)
_diffrn_measured_fraction_theta_full 0.992
_diffrn_measured_fraction_theta_max 0.969
_diffrn_measurement_device_type 'SuperNova, Dual, Cu at home/near, AtlasS2'
_diffrn_radiation_type CuK\a
_diffrn_radiation_wavelength 1.54184
_diffrn_reflns_av_R_equivalents 0.0691
_diffrn_reflns_av_unetI/netI 0.1095
_diffrn_reflns_Laue_measured_fraction_full 0.992
_diffrn_reflns_Laue_measured_fraction_max 0.969
_diffrn_reflns_limit_h_max 14
_diffrn_reflns_limit_h_min -16
_diffrn_reflns_limit_k_max 6
_diffrn_reflns_limit_k_min -3
_diffrn_reflns_limit_l_max 35
_diffrn_reflns_limit_l_min -37
_diffrn_reflns_number 8097
_diffrn_reflns_point_group_measured_fraction_full 0.992
_diffrn_reflns_point_group_measured_fraction_max 0.969
_diffrn_reflns_theta_full 67.684
_diffrn_reflns_theta_max 70.235
_diffrn_reflns_theta_min 3.470
_exptl_absorpt_coefficient_mu 0.561
_exptl_absorpt_correction_T_max 1.00000
_exptl_absorpt_correction_T_min 0.76560
_exptl_absorpt_correction_type multi-scan
_exptl_absorpt_process_details
;
CrysAlisPro 1.171.40.53 (Rigaku Oxford Diffraction, 2019)
Empirical absorption correction using spherical harmonics,
 implemented in SCALE3 ABSPACK scaling algorithm.
;
_exptl_crystal_density_diffrn 1.280
_exptl_crystal_description block
_exptl_crystal_F_000 912
_exptl_crystal_size_max 0.21
_exptl_crystal_size_mid 0.2
_exptl_crystal_size_min 0.16
_refine_diff_density_max 0.257
_refine_diff_density_min -0.197
_refine_diff_density_rms 0.046
_refine_ls_extinction_coef 0.00117(16)
_refine_ls_extinction_expression Fc^*^=kFc[1+0.001xFc^2^\l^3^/sin(2\q)]^-1/4^
_refine_ls_extinction_method SHELXL
_refine_ls_goodness_of_fit_ref 1.001
_refine_ls_hydrogen_treatment constr
_refine_ls_matrix_type full
_refine_ls_number_parameters 309
_refine_ls_number_reflns 4164
_refine_ls_number_restraints 0
_refine_ls_restrained_S_all 1.001
_refine_ls_R_factor_all 0.1346
_refine_ls_R_factor_gt 0.0719
_refine_ls_shift/su_max 0.000
_refine_ls_shift/su_mean 0.000
_refine_ls_structure_factor_coef Fsqd
_refine_ls_weighting_details 'w=1/[\s^2^(Fo^2^)+(0.0352P)^2^] where P=(Fo^2^+2Fc^2^)/3'
_refine_ls_weighting_scheme calc
_refine_ls_wR_factor_gt 0.1394
_refine_ls_wR_factor_ref 0.1787
_reflns_Friedel_coverage 0.000
_reflns_number_gt 2178
_reflns_number_total 4164
_reflns_threshold_expression 'I > 2\s(I)'
_cod_data_source_file ja0c10707_si_005.cif
_cod_data_source_block lzh-cbz6
_cod_depositor_comments 'Adding full bibliography for 4135385--4135388.cif.'
_cod_original_cell_volume 2249.01(19)
_cod_database_code 4135387
_shelxl_version_number 2013-4
_shelx_space_group_comment
;
The symmetry employed for this shelxl refinement is uniquely defined
by the following loop, which should always be used as a source of
symmetry information in preference to the above space-group names.
They are only intended as comments.
;
_shelx_estimated_absorpt_t_max 0.916
_shelx_estimated_absorpt_t_min 0.891
_olex2_refinement_description
;
1. Fixed Uiso
 At 1.2 times of:
  All C(H) groups
 At 1.5 times of:
  All C(H,H,H) groups
2.a Aromatic/amide H refined with riding coordinates:
 C10(H10), C12(H12), C9(H9), C18(H18), C6(H6), C4(H4), C3(H3), C11(H11),
 C5(H5), C19(H19), C24(H24), C22(H22), C23(H23), C26(H26), C25(H25), C32(H32),
 C30(H30), C28(H28), C31(H31), C29(H29)
2.b Idealised Me refined as rotating group:
 C33(H33A,H33B,H33C)
;
_olex2_submission_special_instructions 'No special instructions were received'

loop_
_space_group_symop_operation_xyz
'x, y, z'
'-x+1/2, y+1/2, -z+1/2'
'-x, -y, -z'
'x-1/2, -y-1/2, z-1/2'

loop_
_atom_site_label
_atom_site_type_symbol
_atom_site_fract_x
_atom_site_fract_y
_atom_site_fract_z
_atom_site_U_iso_or_equiv
_atom_site_adp_type
_atom_site_occupancy
_atom_site_site_symmetry_order
_atom_site_calc_flag
_atom_site_refinement_flags_posn
_atom_site_refinement_flags_adp
_atom_site_refinement_flags_occupancy
_atom_site_disorder_assembly
_atom_site_disorder_group
N1 N 0.8661(2) 0.0062(5) 0.15660(8) 0.0462(7) Uani 1 1 d . . . . .
C2 C 0.9156(2) -0.0661(7) 0.23577(10) 0.0430(8) Uani 1 1 d . . . . .
C13 C 1.0463(2) -0.4382(6) 0.20148(10) 0.0422(8) Uani 1 1 d . . . . .
C7 C 0.9826(2) -0.2022(7) 0.26349(10) 0.0439(8) Uani 1 1 d . . . . .
C10 C 1.1565(3) -0.7479(7) 0.25801(11) 0.0547(10) Uani 1 1 d . . . . .
H10 H 1.1957 -0.8462 0.2767 0.066 Uiso 1 1 calc R . . . .
C12 C 1.0964(3) -0.6471(7) 0.18654(11) 0.0463(9) Uani 1 1 d . . . . .
H12 H 1.0928 -0.6841 0.1572 0.056 Uiso 1 1 calc R . . . .
C9 C 1.1040(3) -0.5526(7) 0.27353(11) 0.0520(9) Uani 1 1 d . . . . .
H9 H 1.1065 -0.5235 0.3031 0.062 Uiso 1 1 calc R . . . .
C14 C 0.9895(2) -0.2709(6) 0.17319(10) 0.0394(8) Uani 1 1 d . . . . .
C15 C 0.9808(2) -0.2452(7) 0.12652(10) 0.0429(8) Uani 1 1 d . . . . .
C8 C 1.0459(2) -0.3925(7) 0.24647(10) 0.0424(8) Uani 1 1 d . . . . .
C18 C 0.9116(3) -0.1332(8) 0.04309(11) 0.0619(11) Uani 1 1 d . . . . .
H18 H 0.8884 -0.1047 0.0149 0.074 Uiso 1 1 calc R . . . .
C6 C 0.9822(3) -0.1499(7) 0.30770(11) 0.0540(10) Uani 1 1 d . . . . .
H6 H 1.0264 -0.2345 0.3263 0.065 Uiso 1 1 calc R . . . .
C27 C 0.7610(3) 0.0743(8) 0.06563(11) 0.0547(10) Uani 1 1 d . . . . .
C4 C 0.8519(3) 0.1440(8) 0.29789(12) 0.0621(11) Uani 1 1 d . . . . .
H4 H 0.8083 0.2573 0.3094 0.075 Uiso 1 1 calc R . . . .
C3 C 0.8490(3) 0.1000(7) 0.25431(11) 0.0532(10) Uani 1 1 d . . . . .
H3 H 0.8021 0.1815 0.2366 0.064 Uiso 1 1 calc R . . . .
C21 C 1.1340(3) -0.4443(7) 0.09493(11) 0.0493(9) Uani 1 1 d . . . . .
C11 C 1.1511(3) -0.7995(7) 0.21426(12) 0.0516(9) Uani 1 1 d . . . . .
H11 H 1.1844 -0.9373 0.2036 0.062 Uiso 1 1 calc R . . . .
C20 C 1.0354(3) -0.3269(7) 0.09159(11) 0.0494(9) Uani 1 1 d . . . . .
C5 C 0.9198(3) 0.0198(8) 0.32466(12) 0.0609(11) Uani 1 1 d . . . . .
H5 H 0.9228 0.0518 0.3541 0.073 Uiso 1 1 calc R . . . .
C1 C 0.9222(2) -0.1075(7) 0.19004(10) 0.0419(8) Uani 1 1 d . . . . .
C19 C 0.9981(3) -0.2683(8) 0.05014(11) 0.0599(11) Uani 1 1 d . . . . .
H19 H 1.0321 -0.3211 0.0266 0.072 Uiso 1 1 calc R . . . .
C24 C 1.3232(3) -0.6361(10) 0.09590(14) 0.0798(15) Uani 1 1 d . . . . .
H24 H 1.3866 -0.6991 0.0959 0.096 Uiso 1 1 calc R . . . .
C33 C 0.8125(3) 0.2422(7) 0.15903(12) 0.0587(10) Uani 1 1 d . . . . .
H33A H 0.7471 0.2086 0.1673 0.088 Uiso 1 1 calc GR . . . .
H33B H 0.8102 0.3234 0.1314 0.088 Uiso 1 1 calc GR . . . .
H33C H 0.8449 0.3506 0.1800 0.088 Uiso 1 1 calc GR . . . .
C16 C 0.8986(3) -0.0857(7) 0.11809(10) 0.0452(9) Uani 1 1 d . . . . .
C22 C 1.1544(3) -0.6571(8) 0.07160(12) 0.0641(11) Uani 1 1 d . . . . .
H22 H 1.1045 -0.7364 0.0553 0.077 Uiso 1 1 calc R . . . .
C17 C 0.8590(3) -0.0403(7) 0.07609(11) 0.0499(9) Uani 1 1 d . . . . .
C23 C 1.2485(4) -0.7544(9) 0.07205(13) 0.0778(14) Uani 1 1 d . . . . .
H23 H 1.2614 -0.8991 0.0563 0.093 Uiso 1 1 calc R . . . .
C26 C 1.2103(3) -0.3290(8) 0.11887(11) 0.0565(10) Uani 1 1 d . . . . .
H26 H 1.1980 -0.1843 0.1347 0.068 Uiso 1 1 calc R . . . .
C25 C 1.3035(3) -0.4264(9) 0.11943(14) 0.0730(13) Uani 1 1 d . . . . .
H25 H 1.3534 -0.3488 0.1360 0.088 Uiso 1 1 calc R . . . .
C32 C 0.6789(3) -0.0289(9) 0.08237(14) 0.0736(13) Uani 1 1 d . . . . .
H32 H 0.6860 -0.1589 0.1024 0.088 Uiso 1 1 calc R . . . .
C30 C 0.5755(4) 0.2489(11) 0.04075(17) 0.103(2) Uani 1 1 d . . . . .
H30 H 0.5134 0.3077 0.0323 0.123 Uiso 1 1 calc R . . . .
C28 C 0.7485(4) 0.2639(9) 0.03596(14) 0.0824(15) Uani 1 1 d . . . . .
H28 H 0.8029 0.3336 0.0237 0.099 Uiso 1 1 calc R . . . .
C31 C 0.5862(3) 0.0557(11) 0.07021(17) 0.0930(17) Uani 1 1 d . . . . .
H31 H 0.5315 -0.0171 0.0818 0.112 Uiso 1 1 calc R . . . .
C29 C 0.6562(4) 0.3536(12) 0.02395(17) 0.108(2) Uani 1 1 d . . . . .
H29 H 0.6492 0.4858 0.0044 0.129 Uiso 1 1 calc R . . . .

loop_
_atom_site_aniso_label
_atom_site_aniso_U_11
_atom_site_aniso_U_22
_atom_site_aniso_U_33
_atom_site_aniso_U_23
_atom_site_aniso_U_13
_atom_site_aniso_U_12
N1 0.0454(16) 0.0531(18) 0.0396(15) -0.0023(14) -0.0022(12) 0.0070(15)
C2 0.0384(18) 0.045(2) 0.0455(18) -0.0032(16) 0.0028(14) -0.0033(16)
C13 0.0381(18) 0.044(2) 0.0437(18) 0.0002(16) -0.0021(14) -0.0037(17)
C7 0.0410(19) 0.045(2) 0.0454(18) -0.0030(16) 0.0045(15) -0.0056(17)
C10 0.056(2) 0.054(2) 0.054(2) 0.009(2) -0.0045(18) 0.000(2)
C12 0.049(2) 0.049(2) 0.0412(17) -0.0034(16) 0.0009(15) 0.0016(18)
C9 0.052(2) 0.060(2) 0.0434(18) 0.0002(18) -0.0030(16) -0.002(2)
C14 0.0411(18) 0.0393(19) 0.0377(16) -0.0026(15) 0.0013(13) -0.0018(16)
C15 0.0414(18) 0.046(2) 0.0414(17) -0.0009(16) -0.0006(14) -0.0016(17)
C8 0.0365(18) 0.049(2) 0.0415(17) -0.0002(16) 0.0004(14) -0.0056(17)
C18 0.059(2) 0.086(3) 0.0395(18) 0.004(2) -0.0063(17) 0.007(2)
C6 0.051(2) 0.070(3) 0.0406(18) -0.0026(18) -0.0024(16) -0.003(2)
C27 0.049(2) 0.072(3) 0.0422(18) 0.0018(19) -0.0024(16) 0.003(2)
C4 0.063(3) 0.068(3) 0.056(2) -0.004(2) 0.0146(19) 0.005(2)
C3 0.050(2) 0.060(2) 0.050(2) 0.0002(19) 0.0085(17) 0.0027(19)
C21 0.049(2) 0.058(2) 0.0415(18) -0.0061(18) 0.0052(16) 0.0029(19)
C11 0.051(2) 0.043(2) 0.061(2) -0.0003(18) 0.0028(18) -0.0004(18)
C20 0.050(2) 0.057(2) 0.0415(18) -0.0061(17) -0.0013(15) 0.0023(19)
C5 0.059(2) 0.081(3) 0.0429(19) -0.007(2) 0.0059(18) -0.006(2)
C1 0.0367(17) 0.049(2) 0.0400(17) 0.0010(16) 0.0014(14) 0.0010(16)
C19 0.057(2) 0.083(3) 0.0389(18) -0.007(2) -0.0022(16) 0.005(2)
C24 0.065(3) 0.113(4) 0.062(3) -0.002(3) 0.007(2) 0.037(3)
C33 0.060(2) 0.055(2) 0.060(2) -0.001(2) -0.0039(19) 0.010(2)
C16 0.045(2) 0.050(2) 0.0406(17) 0.0025(16) 0.0010(14) -0.0008(17)
C22 0.073(3) 0.069(3) 0.050(2) -0.009(2) 0.0007(19) 0.012(2)
C17 0.044(2) 0.059(2) 0.0470(19) 0.0038(18) -0.0021(15) 0.0024(19)
C23 0.097(4) 0.081(3) 0.056(2) -0.009(2) 0.006(2) 0.031(3)
C26 0.054(2) 0.066(3) 0.049(2) -0.0058(19) 0.0028(18) 0.006(2)
C25 0.054(3) 0.101(4) 0.063(2) -0.001(3) -0.003(2) 0.013(3)
C32 0.053(2) 0.094(4) 0.073(3) 0.022(3) -0.001(2) 0.012(3)
C30 0.061(3) 0.154(6) 0.092(4) 0.031(4) -0.002(3) 0.039(4)
C28 0.073(3) 0.098(4) 0.077(3) 0.034(3) 0.010(2) 0.017(3)
C31 0.054(3) 0.125(5) 0.098(4) 0.020(4) -0.005(3) 0.004(3)
C29 0.087(4) 0.142(5) 0.094(4) 0.054(4) 0.001(3) 0.043(4)

loop_
_atom_type_symbol
_atom_type_description
_atom_type_scat_dispersion_real
_atom_type_scat_dispersion_imag
_atom_type_scat_source
C C 0.0181 0.0091 'International Tables Vol C Tables 4.2.6.8 and 6.1.1.4'
H H 0.0000 0.0000 'International Tables Vol C Tables 4.2.6.8 and 6.1.1.4'
N N 0.0311 0.0180 'International Tables Vol C Tables 4.2.6.8 and 6.1.1.4'

loop_
_geom_angle_atom_site_label_1
_geom_angle_atom_site_label_2
_geom_angle_atom_site_label_3
_geom_angle
_geom_angle_site_symmetry_1
_geom_angle_site_symmetry_3
_geom_angle_publ_flag
C1 N1 C33 126.3(3) . . ?
C16 N1 C1 107.6(3) . . ?
C16 N1 C33 122.1(3) . . ?
C7 C2 C1 116.6(3) . . ?
C3 C2 C7 118.6(3) . . ?
C3 C2 C1 124.8(3) . . ?
C12 C13 C14 122.8(3) . . ?
C12 C13 C8 119.3(3) . . ?
C8 C13 C14 117.8(3) . . ?
C2 C7 C8 120.7(3) . . ?
C6 C7 C2 117.4(3) . . ?
C6 C7 C8 121.9(3) . . ?
C9 C10 H10 120.2 . . ?
C9 C10 C11 119.6(3) . . ?
C11 C10 H10 120.2 . . ?
C13 C12 H12 119.4 . . ?
C11 C12 C13 121.2(3) . . ?
C11 C12 H12 119.4 . . ?
C10 C9 H9 118.8 . . ?
C10 C9 C8 122.5(3) . . ?
C8 C9 H9 118.8 . . ?
C13 C14 C15 132.7(3) . . ?
C1 C14 C13 120.0(3) . . ?
C1 C14 C15 107.2(3) . . ?
C20 C15 C14 135.7(3) . . ?
C20 C15 C16 118.9(3) . . ?
C16 C15 C14 105.3(3) . . ?
C13 C8 C7 120.7(3) . . ?
C9 C8 C13 117.1(3) . . ?
C9 C8 C7 122.0(3) . . ?
C19 C18 H18 118.7 . . ?
C17 C18 H18 118.7 . . ?
C17 C18 C19 122.7(3) . . ?
C7 C6 H6 118.6 . . ?
C5 C6 C7 122.8(4) . . ?
C5 C6 H6 118.6 . . ?
C32 C27 C17 119.8(4) . . ?
C28 C27 C17 121.8(4) . . ?
C28 C27 C32 118.0(4) . . ?
C3 C4 H4 120.0 . . ?
C3 C4 C5 119.9(4) . . ?
C5 C4 H4 120.0 . . ?
C2 C3 H3 119.3 . . ?
C4 C3 C2 121.4(4) . . ?
C4 C3 H3 119.3 . . ?
C22 C21 C20 120.9(3) . . ?
C22 C21 C26 118.4(4) . . ?
C26 C21 C20 120.5(3) . . ?
C10 C11 H11 120.0 . . ?
C12 C11 C10 120.0(4) . . ?
C12 C11 H11 120.0 . . ?
C15 C20 C21 125.9(3) . . ?
C19 C20 C15 117.2(3) . . ?
C19 C20 C21 116.5(3) . . ?
C6 C5 C4 119.7(4) . . ?
C6 C5 H5 120.1 . . ?
C4 C5 H5 120.1 . . ?
N1 C1 C2 127.3(3) . . ?
C14 C1 N1 109.8(3) . . ?
C14 C1 C2 122.8(3) . . ?
C18 C19 C20 121.9(3) . . ?
C18 C19 H19 119.0 . . ?
C20 C19 H19 119.0 . . ?
C23 C24 H24 120.1 . . ?
C25 C24 H24 120.1 . . ?
C25 C24 C23 119.8(4) . . ?
N1 C33 H33A 109.5 . . ?
N1 C33 H33B 109.5 . . ?
N1 C33 H33C 109.5 . . ?
H33A C33 H33B 109.5 . . ?
H33A C33 H33C 109.5 . . ?
H33B C33 H33C 109.5 . . ?
N1 C16 C15 109.6(3) . . ?
N1 C16 C17 127.9(3) . . ?
C17 C16 C15 122.5(3) . . ?
C21 C22 H22 119.6 . . ?
C21 C22 C23 120.8(4) . . ?
C23 C22 H22 119.6 . . ?
C18 C17 C27 118.8(3) . . ?
C18 C17 C16 116.1(3) . . ?
C16 C17 C27 124.8(3) . . ?
C24 C23 C22 119.8(4) . . ?
C24 C23 H23 120.1 . . ?
C22 C23 H23 120.1 . . ?
C21 C26 H26 119.6 . . ?
C25 C26 C21 120.8(4) . . ?
C25 C26 H26 119.6 . . ?
C24 C25 C26 120.4(4) . . ?
C24 C25 H25 119.8 . . ?
C26 C25 H25 119.8 . . ?
C27 C32 H32 119.2 . . ?
C27 C32 C31 121.6(4) . . ?
C31 C32 H32 119.2 . . ?
C31 C30 H30 120.1 . . ?
C29 C30 H30 120.1 . . ?
C29 C30 C31 119.8(5) . . ?
C27 C28 H28 119.5 . . ?
C27 C28 C29 121.1(5) . . ?
C29 C28 H28 119.5 . . ?
C32 C31 H31 120.3 . . ?
C30 C31 C32 119.3(5) . . ?
C30 C31 H31 120.3 . . ?
C30 C29 C28 120.2(5) . . ?
C30 C29 H29 119.9 . . ?
C28 C29 H29 119.9 . . ?

loop_
_geom_bond_atom_site_label_1
_geom_bond_atom_site_label_2
_geom_bond_distance
_geom_bond_site_symmetry_2
_geom_bond_publ_flag
N1 C1 1.398(4) . ?
N1 C33 1.453(4) . ?
N1 C16 1.386(4) . ?
C2 C7 1.423(5) . ?
C2 C3 1.410(5) . ?
C2 C1 1.445(4) . ?
C13 C12 1.394(5) . ?
C13 C14 1.447(4) . ?
C13 C8 1.419(4) . ?
C7 C8 1.446(5) . ?
C7 C6 1.402(5) . ?
C10 H10 0.9300 . ?
C10 C9 1.361(5) . ?
C10 C11 1.385(5) . ?
C12 H12 0.9300 . ?
C12 C11 1.375(5) . ?
C9 H9 0.9300 . ?
C9 C8 1.411(5) . ?
C14 C15 1.456(4) . ?
C14 C1 1.384(4) . ?
C15 C20 1.416(5) . ?
C15 C16 1.420(5) . ?
C18 H18 0.9300 . ?
C18 C19 1.391(5) . ?
C18 C17 1.373(5) . ?
C6 H6 0.9300 . ?
C6 C5 1.364(5) . ?
C27 C17 1.492(5) . ?
C27 C32 1.374(5) . ?
C27 C28 1.369(6) . ?
C4 H4 0.9300 . ?
C4 C3 1.373(5) . ?
C4 C5 1.382(5) . ?
C3 H3 0.9300 . ?
C21 C20 1.485(5) . ?
C21 C22 1.376(5) . ?
C21 C26 1.392(5) . ?
C11 H11 0.9300 . ?
C20 C19 1.396(5) . ?
C5 H5 0.9300 . ?
C19 H19 0.9300 . ?
C24 H24 0.9300 . ?
C24 C23 1.382(6) . ?
C24 C25 1.364(6) . ?
C33 H33A 0.9600 . ?
C33 H33B 0.9600 . ?
C33 H33C 0.9600 . ?
C16 C17 1.409(5) . ?
C22 H22 0.9300 . ?
C22 C23 1.386(6) . ?
C23 H23 0.9300 . ?
C26 H26 0.9300 . ?
C26 C25 1.375(5) . ?
C25 H25 0.9300 . ?
C32 H32 0.9300 . ?
C32 C31 1.380(6) . ?
C30 H30 0.9300 . ?
C30 C31 1.376(7) . ?
C30 C29 1.362(7) . ?
C28 H28 0.9300 . ?
C28 C29 1.382(6) . ?
C31 H31 0.9300 . ?
C29 H29 0.9300 . ?

loop_
_geom_torsion_atom_site_label_1
_geom_torsion_atom_site_label_2
_geom_torsion_atom_site_label_3
_geom_torsion_atom_site_label_4
_geom_torsion
_geom_torsion_site_symmetry_1
_geom_torsion_site_symmetry_2
_geom_torsion_site_symmetry_3
_geom_torsion_site_symmetry_4
_geom_torsion_publ_flag
N1 C16 C17 C18 173.4(4) . . . . ?
N1 C16 C17 C27 -13.5(7) . . . . ?
C2 C7 C8 C13 3.4(5) . . . . ?
C2 C7 C8 C9 -171.8(3) . . . . ?
C2 C7 C6 C5 1.3(6) . . . . ?
C13 C12 C11 C10 0.5(5) . . . . ?
C13 C14 C15 C20 -16.1(7) . . . . ?
C13 C14 C15 C16 167.9(4) . . . . ?
C13 C14 C1 N1 -171.0(3) . . . . ?
C13 C14 C1 C2 9.7(5) . . . . ?
C7 C2 C3 C4 4.1(6) . . . . ?
C7 C2 C1 N1 -178.9(3) . . . . ?
C7 C2 C1 C14 0.2(5) . . . . ?
C7 C6 C5 C4 1.4(6) . . . . ?
C10 C9 C8 C13 -1.8(5) . . . . ?
C10 C9 C8 C7 173.5(3) . . . . ?
C12 C13 C14 C15 -10.5(6) . . . . ?
C12 C13 C14 C1 163.7(3) . . . . ?
C12 C13 C8 C7 -170.3(3) . . . . ?
C12 C13 C8 C9 5.1(5) . . . . ?
C9 C10 C11 C12 2.9(6) . . . . ?
C14 C13 C12 C11 178.9(3) . . . . ?
C14 C13 C8 C7 6.5(5) . . . . ?
C14 C13 C8 C9 -178.1(3) . . . . ?
C14 C15 C20 C21 -9.9(7) . . . . ?
C14 C15 C20 C19 177.3(4) . . . . ?
C14 C15 C16 N1 6.9(4) . . . . ?
C14 C15 C16 C17 -172.0(3) . . . . ?
C15 C14 C1 N1 4.6(4) . . . . ?
C15 C14 C1 C2 -174.7(3) . . . . ?
C15 C20 C19 C18 0.6(6) . . . . ?
C15 C16 C17 C18 -7.9(6) . . . . ?
C15 C16 C17 C27 165.2(4) . . . . ?
C8 C13 C12 C11 -4.6(5) . . . . ?
C8 C13 C14 C15 172.8(3) . . . . ?
C8 C13 C14 C1 -12.9(5) . . . . ?
C8 C7 C6 C5 -176.7(3) . . . . ?
C6 C7 C8 C13 -178.7(3) . . . . ?
C6 C7 C8 C9 6.1(5) . . . . ?
C27 C32 C31 C30 -0.3(8) . . . . ?
C27 C28 C29 C30 -1.8(9) . . . . ?
C3 C2 C7 C8 174.0(3) . . . . ?
C3 C2 C7 C6 -3.9(5) . . . . ?
C3 C2 C1 N1 0.3(6) . . . . ?
C3 C2 C1 C14 179.4(3) . . . . ?
C3 C4 C5 C6 -1.3(6) . . . . ?
C21 C20 C19 C18 -172.8(4) . . . . ?
C21 C22 C23 C24 -0.5(7) . . . . ?
C21 C26 C25 C24 1.1(7) . . . . ?
C11 C10 C9 C8 -2.2(6) . . . . ?
C20 C15 C16 N1 -169.9(3) . . . . ?
C20 C15 C16 C17 11.2(5) . . . . ?
C20 C21 C22 C23 174.7(4) . . . . ?
C20 C21 C26 C25 -175.0(4) . . . . ?
C5 C4 C3 C2 -1.5(6) . . . . ?
C1 N1 C16 C15 -4.3(4) . . . . ?
C1 N1 C16 C17 174.6(4) . . . . ?
C1 C2 C7 C8 -6.8(5) . . . . ?
C1 C2 C7 C6 175.2(3) . . . . ?
C1 C2 C3 C4 -175.0(4) . . . . ?
C1 C14 C15 C20 169.1(4) . . . . ?
C1 C14 C15 C16 -6.9(4) . . . . ?
C19 C18 C17 C27 -172.5(4) . . . . ?
C19 C18 C17 C16 1.1(6) . . . . ?
C33 N1 C1 C2 21.2(6) . . . . ?
C33 N1 C1 C14 -158.0(3) . . . . ?
C33 N1 C16 C15 154.6(3) . . . . ?
C33 N1 C16 C17 -26.6(6) . . . . ?
C16 N1 C1 C2 178.9(3) . . . . ?
C16 N1 C1 C14 -0.3(4) . . . . ?
C16 C15 C20 C21 165.6(4) . . . . ?
C16 C15 C20 C19 -7.1(5) . . . . ?
C22 C21 C20 C15 133.9(4) . . . . ?
C22 C21 C20 C19 -53.3(5) . . . . ?
C22 C21 C26 C25 -0.5(6) . . . . ?
C17 C18 C19 C20 2.5(7) . . . . ?
C17 C27 C32 C31 -173.6(4) . . . . ?
C17 C27 C28 C29 174.5(5) . . . . ?
C23 C24 C25 C26 -1.4(7) . . . . ?
C26 C21 C20 C15 -51.7(6) . . . . ?
C26 C21 C20 C19 121.1(4) . . . . ?
C26 C21 C22 C23 0.2(6) . . . . ?
C25 C24 C23 C22 1.1(7) . . . . ?
C32 C27 C17 C18 119.0(5) . . . . ?
C32 C27 C17 C16 -54.0(6) . . . . ?
C32 C27 C28 C29 1.6(8) . . . . ?
C28 C27 C17 C18 -53.8(6) . . . . ?
C28 C27 C17 C16 133.3(4) . . . . ?
C28 C27 C32 C31 -0.5(7) . . . . ?
C31 C30 C29 C28 0.9(10) . . . . ?
C29 C30 C31 C32 0.1(9) . . . . ?
